data_4066351
loop_
_publ_author_name
'Esqueda, Ana Cristina'
'Conejero, Salvador'
'Maya, Celia'
'Carmona, Ernesto'

_publ_section_title
;
 Synthesis of Rhodium Complexes with Bulky Substituted Cyclopentadienyl
 Ligands. H/D Exchange Reactions and Silane Activation&#x2020;
;
_journal_issue 21
_journal_name_full Organometallics
_journal_page_first 5481
_journal_paper_doi 10.1021/om100412q
_journal_volume 29
_journal_year 2010
_chemical_formula_sum 'C25 H33 O2 Rh'
_chemical_formula_weight 468.42
_chemical_name_systematic
; 
 ? 
;
_space_group_IT_number 14
_symmetry_cell_setting monoclinic
_symmetry_space_group_name_Hall '-P 2ybc'
_symmetry_space_group_name_H-M 'P 1 21/c 1'
_atom_sites_solution_hydrogens geom
_atom_sites_solution_primary direct
_atom_sites_solution_secondary difmap
_audit_creation_method SHELXL-97
_cell_angle_alpha 90.00
_cell_angle_beta 94.38(3)
_cell_angle_gamma 90.00
_cell_formula_units_Z 4
_cell_length_a 9.1973(18)
_cell_length_b 16.598(3)
_cell_length_c 15.441(3)
_cell_measurement_reflns_used 6578
_cell_measurement_temperature 173(2)
_cell_measurement_theta_max 27.83
_cell_measurement_theta_min 2.34
_cell_volume 2350.3(8)
_computing_cell_refinement 'Bruker XSCANS'
_computing_data_collection 'Bruker XSCANS'
_computing_data_reduction 'Bruker SHELXTL'
_computing_molecular_graphics 'Bruker SHELXTL'
_computing_publication_material 'Bruker SHELXTL'
_computing_structure_refinement 'Bruker SHELXTL'
_computing_structure_solution 'Bruker SHELXTL'
_diffrn_ambient_temperature 173(2)
_diffrn_measured_fraction_theta_full 0.985
_diffrn_measured_fraction_theta_max 0.985
_diffrn_measurement_device_type 'Bruker P4'
_diffrn_measurement_method '\w scans'
_diffrn_radiation_monochromator graphite
_diffrn_radiation_source 'fine-focus sealed tube'
_diffrn_radiation_type MoK\a
_diffrn_radiation_wavelength 0.71073
_diffrn_reflns_av_R_equivalents 0.0278
_diffrn_reflns_av_sigmaI/netI 0.0264
_diffrn_reflns_limit_h_max 15
_diffrn_reflns_limit_h_min -14
_diffrn_reflns_limit_k_max 26
_diffrn_reflns_limit_k_min -26
_diffrn_reflns_limit_l_max 25
_diffrn_reflns_limit_l_min -24
_diffrn_reflns_number 50254
_diffrn_reflns_theta_full 35.49
_diffrn_reflns_theta_max 35.49
_diffrn_reflns_theta_min 1.80
_exptl_absorpt_coefficient_mu 0.743
_exptl_absorpt_correction_T_max 0.868
_exptl_absorpt_correction_T_min 0.520
_exptl_absorpt_correction_type multi-scan
_exptl_absorpt_process_details
; 
 SADABS, Bruker (2006). APEX 2. Version 2.1. Bruker Analytical
 X-ray Solutions, Madison, Wisconsin, USA.
;
_exptl_crystal_colour orange
_exptl_crystal_density_diffrn 1.324
_exptl_crystal_density_method 'not measured'
_exptl_crystal_description prism
_exptl_crystal_F_000 976
_exptl_crystal_size_max 0.81
_exptl_crystal_size_mid 0.42
_exptl_crystal_size_min 0.19
_refine_diff_density_max 0.605
_refine_diff_density_min -0.605
_refine_diff_density_rms 0.066
_refine_ls_extinction_method none
_refine_ls_goodness_of_fit_ref 1.021
_refine_ls_hydrogen_treatment constr
_refine_ls_matrix_type full
_refine_ls_number_parameters 263
_refine_ls_number_reflns 10552
_refine_ls_number_restraints 0
_refine_ls_restrained_S_all 1.021
_refine_ls_R_factor_all 0.0449
_refine_ls_R_factor_gt 0.0293
_refine_ls_shift/su_max 0.001
_refine_ls_shift/su_mean 0.000
_refine_ls_structure_factor_coef Fsqd
_refine_ls_weighting_details 'calc w=1/[\s^2^(Fo^2^)+(0.0320P)^2^+0.7167P] where P=(Fo^2^+2Fc^2^)/3'
_refine_ls_weighting_scheme calc
_refine_ls_wR_factor_gt 0.0668
_refine_ls_wR_factor_ref 0.0736
_reflns_number_gt 8243
_reflns_number_total 10552
_reflns_threshold_expression >2sigma(I)
_cod_data_source_file om100412q_si_001.cif
_cod_data_source_block 5c
_cod_depositor_comments
;
The following automatic conversions were performed:

'_symmetry_cell_setting' value 'Monoclinic' changed to 'monoclinic'
according to /home/saulius/struct/CIF-dictionaries/cif_core.dic
dictionary named 'cif_core.dic' version 2.4.1 from 2010-06-29.

Automatic conversion script
Id: cif_fix_values 1715 2011-07-08 13:25:40Z adriana 
;
_cod_original_sg_symbol_H-M P2(1)/c
_cod_database_code 4066351

loop_
_symmetry_equiv_pos_as_xyz
'x, y, z'
'-x, y+1/2, -z+1/2'
'-x, -y, -z'
'x, -y-1/2, z-1/2'

loop_
_atom_site_label
_atom_site_type_symbol
_atom_site_fract_x
_atom_site_fract_y
_atom_site_fract_z
_atom_site_U_iso_or_equiv
_atom_site_adp_type
_atom_site_occupancy
_atom_site_symmetry_multiplicity
_atom_site_calc_flag
_atom_site_refinement_flags
Rh1 Rh 0.310749(10) 0.307658(6) 0.287841(6) 0.02538(3) Uani 1 1 d .
C1 C 0.53284(13) 0.24805(8) 0.28982(8) 0.0237(2) Uani 1 1 d .
C2 C 0.53875(14) 0.31194(9) 0.35567(8) 0.0280(2) Uani 1 1 d .
C3 C 0.44211(15) 0.29094(10) 0.41889(8) 0.0333(3) Uani 1 1 d .
C4 C 0.36937(15) 0.21785(10) 0.39080(9) 0.0341(3) Uani 1 1 d .
C5 C 0.43284(14) 0.18823(8) 0.31386(9) 0.0281(2) Uani 1 1 d .
C6 C 0.63182(13) 0.24252(7) 0.21818(7) 0.0217(2) Uani 1 1 d .
C7 C 0.71504(13) 0.17299(8) 0.21011(8) 0.0236(2) Uani 1 1 d .
H7 H 0.7029 0.1289 0.2481 0.028 Uiso 1 1 calc R
C8 C 0.81614(14) 0.16701(8) 0.14700(8) 0.0244(2) Uani 1 1 d .
C9 C 0.83161(14) 0.23271(8) 0.09217(8) 0.0249(2) Uani 1 1 d .
H9 H 0.8999 0.2293 0.0492 0.030 Uiso 1 1 calc R
C10 C 0.74995(13) 0.30365(7) 0.09820(8) 0.0221(2) Uani 1 1 d .
C11 C 0.64929(13) 0.30686(7) 0.16129(8) 0.0223(2) Uani 1 1 d .
H11 H 0.5913 0.3538 0.1657 0.027 Uiso 1 1 calc R
C12 C 0.90397(16) 0.08904(9) 0.13925(9) 0.0321(3) Uani 1 1 d .
C13 C 0.9695(2) 0.06226(11) 0.22896(11) 0.0447(4) Uani 1 1 d .
H13A H 1.0281 0.1062 0.2559 0.067 Uiso 1 1 calc R
H13B H 1.0316 0.0150 0.2226 0.067 Uiso 1 1 calc R
H13C H 0.8908 0.0485 0.2657 0.067 Uiso 1 1 calc R
C14 C 1.0291(2) 0.09934(12) 0.08013(14) 0.0590(6) Uani 1 1 d .
H14A H 0.9893 0.1128 0.0212 0.088 Uiso 1 1 calc R
H14B H 1.0846 0.0490 0.0788 0.088 Uiso 1 1 calc R
H14C H 1.0935 0.1428 0.1025 0.088 Uiso 1 1 calc R
C15 C 0.8002(2) 0.02271(10) 0.10165(12) 0.0472(4) Uani 1 1 d .
H15A H 0.7197 0.0160 0.1391 0.071 Uiso 1 1 calc R
H15B H 0.8538 -0.0282 0.0989 0.071 Uiso 1 1 calc R
H15C H 0.7613 0.0381 0.0431 0.071 Uiso 1 1 calc R
C16 C 0.77697(15) 0.37682(8) 0.04087(8) 0.0271(2) Uani 1 1 d .
C17 C 0.9002(4) 0.42452(19) 0.08504(17) 0.1097(14) Uani 1 1 d .
H17A H 0.9193 0.4720 0.0499 0.165 Uiso 1 1 calc R
H17B H 0.9880 0.3909 0.0915 0.165 Uiso 1 1 calc R
H17C H 0.8737 0.4418 0.1425 0.165 Uiso 1 1 calc R
C18 C 0.8163(3) 0.35188(12) -0.04926(12) 0.0630(6) Uani 1 1 d .
H18A H 0.8262 0.4000 -0.0851 0.094 Uiso 1 1 calc R
H18B H 0.7393 0.3173 -0.0762 0.094 Uiso 1 1 calc R
H18C H 0.9088 0.3223 -0.0445 0.094 Uiso 1 1 calc R
C19 C 0.6416(3) 0.42869(16) 0.0256(2) 0.0891(10) Uani 1 1 d .
H19A H 0.6188 0.4538 0.0804 0.134 Uiso 1 1 calc R
H19B H 0.5594 0.3951 0.0034 0.134 Uiso 1 1 calc R
H19C H 0.6591 0.4707 -0.0170 0.134 Uiso 1 1 calc R
C20 C 0.64434(17) 0.38131(11) 0.36163(11) 0.0398(3) Uani 1 1 d .
H20A H 0.5985 0.4279 0.3873 0.060 Uiso 1 1 calc R
H20B H 0.6715 0.3953 0.3033 0.060 Uiso 1 1 calc R
H20C H 0.7318 0.3659 0.3981 0.060 Uiso 1 1 calc R
C21 C 0.4241(2) 0.33560(13) 0.50265(10) 0.0477(4) Uani 1 1 d .
H21A H 0.4932 0.3143 0.5484 0.072 Uiso 1 1 calc R
H21B H 0.3243 0.3284 0.5195 0.072 Uiso 1 1 calc R
H21C H 0.4430 0.3931 0.4943 0.072 Uiso 1 1 calc R
C22 C 0.2613(2) 0.17233(13) 0.44116(13) 0.0506(5) Uani 1 1 d .
H22A H 0.3140 0.1395 0.4860 0.076 Uiso 1 1 calc R
H22B H 0.2018 0.1373 0.4015 0.076 Uiso 1 1 calc R
H22C H 0.1981 0.2107 0.4686 0.076 Uiso 1 1 calc R
C23 C 0.40025(17) 0.10862(9) 0.26977(11) 0.0376(3) Uani 1 1 d .
H23A H 0.4176 0.1130 0.2081 0.056 Uiso 1 1 calc R
H23B H 0.2981 0.0942 0.2755 0.056 Uiso 1 1 calc R
H23C H 0.4639 0.0670 0.2970 0.056 Uiso 1 1 calc R
C24 C 0.30042(17) 0.38657(11) 0.20224(10) 0.0390(3) Uani 1 1 d .
O1 O 0.29391(17) 0.43675(10) 0.15100(10) 0.0654(4) Uani 1 1 d .
C25 C 0.10947(17) 0.30962(10) 0.29223(12) 0.0393(3) Uani 1 1 d .
O2 O -0.01317(14) 0.31200(10) 0.29867(12) 0.0663(4) Uani 1 1 d .

loop_
_atom_site_aniso_label
_atom_site_aniso_U_11
_atom_site_aniso_U_22
_atom_site_aniso_U_33
_atom_site_aniso_U_23
_atom_site_aniso_U_13
_atom_site_aniso_U_12
Rh1 0.02231(5) 0.03307(6) 0.02109(5) 0.00256(4) 0.00372(3) 0.00739(4)
C1 0.0213(5) 0.0308(6) 0.0194(5) 0.0030(4) 0.0045(4) 0.0058(4)
C2 0.0241(5) 0.0407(7) 0.0193(5) -0.0024(5) 0.0024(4) 0.0083(5)
C3 0.0292(6) 0.0525(9) 0.0188(5) 0.0025(5) 0.0054(4) 0.0161(6)
C4 0.0285(6) 0.0485(8) 0.0269(6) 0.0133(6) 0.0120(5) 0.0127(6)
C5 0.0249(5) 0.0334(6) 0.0271(6) 0.0083(5) 0.0084(4) 0.0073(5)
C6 0.0208(5) 0.0266(5) 0.0182(5) -0.0006(4) 0.0041(4) 0.0021(4)
C7 0.0252(5) 0.0257(5) 0.0205(5) 0.0019(4) 0.0053(4) 0.0032(4)
C8 0.0267(5) 0.0255(5) 0.0219(5) -0.0001(4) 0.0068(4) 0.0048(4)
C9 0.0265(5) 0.0269(6) 0.0224(5) -0.0007(4) 0.0083(4) 0.0015(4)
C10 0.0234(5) 0.0233(5) 0.0198(5) -0.0006(4) 0.0037(4) -0.0011(4)
C11 0.0226(5) 0.0241(5) 0.0205(5) -0.0002(4) 0.0041(4) 0.0024(4)
C12 0.0398(7) 0.0303(7) 0.0280(6) 0.0037(5) 0.0138(5) 0.0135(5)
C13 0.0449(8) 0.0531(10) 0.0362(7) 0.0051(7) 0.0043(6) 0.0251(8)
C14 0.0659(12) 0.0501(10) 0.0670(12) 0.0151(9) 0.0449(10) 0.0295(9)
C15 0.0710(12) 0.0294(7) 0.0411(9) -0.0036(6) 0.0031(8) 0.0103(7)
C16 0.0318(6) 0.0262(6) 0.0238(5) 0.0019(4) 0.0060(5) -0.0046(5)
C17 0.154(3) 0.106(2) 0.0610(14) 0.0355(14) -0.0439(16) -0.105(2)
C18 0.1147(19) 0.0445(10) 0.0334(8) 0.0131(7) 0.0293(10) 0.0119(11)
C19 0.0828(16) 0.0713(15) 0.121(2) 0.0682(16) 0.0622(16) 0.0423(13)
C20 0.0338(7) 0.0496(9) 0.0360(7) -0.0154(7) 0.0019(6) -0.0002(6)
C21 0.0467(9) 0.0762(12) 0.0210(6) -0.0047(7) 0.0067(6) 0.0233(9)
C22 0.0407(8) 0.0685(12) 0.0459(9) 0.0237(9) 0.0243(7) 0.0109(8)
C23 0.0330(7) 0.0326(7) 0.0483(9) 0.0052(6) 0.0102(6) -0.0004(6)
C24 0.0319(7) 0.0511(9) 0.0348(7) 0.0113(6) 0.0068(6) 0.0129(6)
O1 0.0616(9) 0.0754(10) 0.0612(9) 0.0392(8) 0.0171(7) 0.0238(8)
C25 0.0297(7) 0.0446(9) 0.0435(8) 0.0061(7) 0.0029(6) 0.0065(6)
O2 0.0260(6) 0.0873(12) 0.0859(12) 0.0104(8) 0.0061(6) 0.0065(6)

loop_
_atom_type_symbol
_atom_type_description
_atom_type_scat_dispersion_real
_atom_type_scat_dispersion_imag
_atom_type_scat_source
C C 0.0033 0.0016 'International Tables Vol C Tables 4.2.6.8 and 6.1.1.4'
H H 0.0000 0.0000 'International Tables Vol C Tables 4.2.6.8 and 6.1.1.4'
Rh Rh -1.1178 0.9187 'International Tables Vol C Tables 4.2.6.8 and 6.1.1.4'
O O 0.0106 0.0060 'International Tables Vol C Tables 4.2.6.8 and 6.1.1.4'

loop_
_geom_angle_atom_site_label_1
_geom_angle_atom_site_label_2
_geom_angle_atom_site_label_3
_geom_angle
C25 Rh1 C24 90.96(7)
C25 Rh1 C4 100.03(7)
C24 Rh1 C4 168.84(6)
C25 Rh1 C1 154.98(6)
C24 Rh1 C1 108.31(6)
C4 Rh1 C1 61.79(5)
C25 Rh1 C2 150.41(6)
C24 Rh1 C2 107.52(7)
C4 Rh1 C2 61.64(6)
C1 Rh1 C2 37.71(5)
C25 Rh1 C3 115.42(7)
C24 Rh1 C3 135.06(7)
C4 Rh1 C3 37.11(6)
C1 Rh1 C3 61.45(5)
C2 Rh1 C3 36.06(5)
C25 Rh1 C5 118.92(6)
C24 Rh1 C5 136.89(6)
C4 Rh1 C5 37.39(5)
C1 Rh1 C5 36.28(5)
C2 Rh1 C5 61.65(5)
C3 Rh1 C5 61.57(5)
C5 C1 C2 108.32(11)
C5 C1 C6 126.56(12)
C2 C1 C6 124.56(11)
C5 C1 Rh1 73.03(7)
C2 C1 Rh1 71.32(7)
C6 C1 Rh1 128.20(8)
C3 C2 C1 107.97(13)
C3 C2 C20 125.70(13)
C1 C2 C20 125.81(12)
C3 C2 Rh1 72.76(8)
C1 C2 Rh1 70.97(7)
C20 C2 Rh1 128.37(10)
C2 C3 C4 107.62(12)
C2 C3 C21 125.90(16)
C4 C3 C21 126.43(14)
C2 C3 Rh1 71.18(8)
C4 C3 Rh1 68.52(8)
C21 C3 Rh1 127.67(10)
C3 C4 C5 109.06(12)
C3 C4 C22 125.21(14)
C5 C4 C22 125.07(16)
C3 C4 Rh1 74.37(8)
C5 C4 Rh1 74.40(8)
C22 C4 Rh1 124.92(11)
C1 C5 C4 106.64(13)
C1 C5 C23 127.23(12)
C4 C5 C23 126.12(13)
C1 C5 Rh1 70.69(7)
C4 C5 Rh1 68.21(8)
C23 C5 Rh1 126.87(10)
C7 C6 C11 119.00(11)
C7 C6 C1 119.22(11)
C11 C6 C1 121.70(11)
C6 C7 C8 121.22(11)
C6 C7 H7 119.4
C8 C7 H7 119.4
C9 C8 C7 118.09(11)
C9 C8 C12 122.23(11)
C7 C8 C12 119.67(11)
C8 C9 C10 122.40(11)
C8 C9 H9 118.8
C10 C9 H9 118.8
C11 C10 C9 117.72(11)
C11 C10 C16 121.20(11)
C9 C10 C16 120.98(11)
C10 C11 C6 121.54(11)
C10 C11 H11 119.2
C6 C11 H11 119.2
C14 C12 C13 107.99(15)
C14 C12 C8 112.09(12)
C13 C12 C8 110.29(11)
C14 C12 C15 109.09(15)
C13 C12 C15 108.82(14)
C8 C12 C15 108.50(13)
C12 C13 H13A 109.5
C12 C13 H13B 109.5
H13A C13 H13B 109.5
C12 C13 H13C 109.5
H13A C13 H13C 109.5
H13B C13 H13C 109.5
C12 C14 H14A 109.5
C12 C14 H14B 109.5
H14A C14 H14B 109.5
C12 C14 H14C 109.5
H14A C14 H14C 109.5
H14B C14 H14C 109.5
C12 C15 H15A 109.5
C12 C15 H15B 109.5
H15A C15 H15B 109.5
C12 C15 H15C 109.5
H15A C15 H15C 109.5
H15B C15 H15C 109.5
C17 C16 C19 110.7(2)
C17 C16 C18 109.5(2)
C19 C16 C18 105.17(18)
C17 C16 C10 107.76(13)
C19 C16 C10 111.83(12)
C18 C16 C10 111.88(12)
C16 C17 H17A 109.5
C16 C17 H17B 109.5
H17A C17 H17B 109.5
C16 C17 H17C 109.5
H17A C17 H17C 109.5
H17B C17 H17C 109.5
C16 C18 H18A 109.5
C16 C18 H18B 109.5
H18A C18 H18B 109.5
C16 C18 H18C 109.5
H18A C18 H18C 109.5
H18B C18 H18C 109.5
C16 C19 H19A 109.5
C16 C19 H19B 109.5
H19A C19 H19B 109.5
C16 C19 H19C 109.5
H19A C19 H19C 109.5
H19B C19 H19C 109.5
C2 C20 H20A 109.5
C2 C20 H20B 109.5
H20A C20 H20B 109.5
C2 C20 H20C 109.5
H20A C20 H20C 109.5
H20B C20 H20C 109.5
C3 C21 H21A 109.5
C3 C21 H21B 109.5
H21A C21 H21B 109.5
C3 C21 H21C 109.5
H21A C21 H21C 109.5
H21B C21 H21C 109.5
C4 C22 H22A 109.5
C4 C22 H22B 109.5
H22A C22 H22B 109.5
C4 C22 H22C 109.5
H22A C22 H22C 109.5
H22B C22 H22C 109.5
C5 C23 H23A 109.5
C5 C23 H23B 109.5
H23A C23 H23B 109.5
C5 C23 H23C 109.5
H23A C23 H23C 109.5
H23B C23 H23C 109.5
O1 C24 Rh1 178.26(17)
O2 C25 Rh1 176.94(18)

loop_
_geom_bond_atom_site_label_1
_geom_bond_atom_site_label_2
_geom_bond_distance
Rh1 C25 1.8579(16)
Rh1 C24 1.8580(16)
Rh1 C4 2.2157(14)
Rh1 C1 2.2678(12)
Rh1 C2 2.2724(14)
Rh1 C3 2.2929(15)
Rh1 C5 2.2984(13)
C1 C5 1.4218(19)
C1 C2 1.4673(18)
C1 C6 1.4882(16)
C2 C3 1.4133(19)
C2 C20 1.505(2)
C3 C4 1.436(2)
C3 C21 1.511(2)
C4 C5 1.4491(19)
C4 C22 1.510(2)
C5 C23 1.506(2)
C6 C7 1.3956(17)
C6 C11 1.3998(17)
C7 C8 1.4009(17)
C7 H7 0.9500
C8 C9 1.3944(18)
C8 C12 1.5352(18)
C9 C10 1.4036(17)
C9 H9 0.9500
C10 C11 1.3953(17)
C10 C16 1.5343(17)
C11 H11 0.9500
C12 C14 1.532(2)
C12 C13 1.534(2)
C12 C15 1.541(3)
C13 H13A 0.9800
C13 H13B 0.9800
C13 H13C 0.9800
C14 H14A 0.9800
C14 H14B 0.9800
C14 H14C 0.9800
C15 H15A 0.9800
C15 H15B 0.9800
C15 H15C 0.9800
C16 C17 1.503(2)
C16 C19 1.517(3)
C16 C18 1.522(2)
C17 H17A 0.9800
C17 H17B 0.9800
C17 H17C 0.9800
C18 H18A 0.9800
C18 H18B 0.9800
C18 H18C 0.9800
C19 H19A 0.9800
C19 H19B 0.9800
C19 H19C 0.9800
C20 H20A 0.9800
C20 H20B 0.9800
C20 H20C 0.9800
C21 H21A 0.9800
C21 H21B 0.9800
C21 H21C 0.9800
C22 H22A 0.9800
C22 H22B 0.9800
C22 H22C 0.9800
C23 H23A 0.9800
C23 H23B 0.9800
C23 H23C 0.9800
C24 O1 1.147(2)
C25 O2 1.141(2)

loop_
_geom_torsion_atom_site_label_1
_geom_torsion_atom_site_label_2
_geom_torsion_atom_site_label_3
_geom_torsion_atom_site_label_4
_geom_torsion
C25 Rh1 C1 C5 -9.44(18)
C24 Rh1 C1 C5 -148.07(9)
C4 Rh1 C1 C5 37.55(9)
C2 Rh1 C1 C5 116.75(11)
C3 Rh1 C1 C5 79.95(9)
C25 Rh1 C1 C2 -126.19(15)
C24 Rh1 C1 C2 95.18(9)
C4 Rh1 C1 C2 -79.20(9)
C3 Rh1 C1 C2 -36.80(8)
C5 Rh1 C1 C2 -116.75(11)
C25 Rh1 C1 C6 114.09(17)
C24 Rh1 C1 C6 -24.55(13)
C4 Rh1 C1 C6 161.07(14)
C2 Rh1 C1 C6 -119.73(15)
C3 Rh1 C1 C6 -156.52(13)
C5 Rh1 C1 C6 123.53(15)
C5 C1 C2 C3 -0.31(14)
C6 C1 C2 C3 -172.15(11)
Rh1 C1 C2 C3 63.81(9)
C5 C1 C2 C20 171.76(13)
C6 C1 C2 C20 -0.1(2)
Rh1 C1 C2 C20 -124.12(14)
C5 C1 C2 Rh1 -64.12(9)
C6 C1 C2 Rh1 124.04(11)
C25 Rh1 C2 C3 19.60(17)
C24 Rh1 C2 C3 145.85(10)
C4 Rh1 C2 C3 -37.03(9)
C1 Rh1 C2 C3 -116.65(12)
C5 Rh1 C2 C3 -79.75(9)
C25 Rh1 C2 C1 136.26(12)
C24 Rh1 C2 C1 -97.49(9)
C4 Rh1 C2 C1 79.62(8)
C3 Rh1 C2 C1 116.65(12)
C5 Rh1 C2 C1 36.90(7)
C25 Rh1 C2 C20 -102.65(16)
C24 Rh1 C2 C20 23.60(13)
C4 Rh1 C2 C20 -159.29(13)
C1 Rh1 C2 C20 121.09(14)
C3 Rh1 C2 C20 -122.26(15)
C5 Rh1 C2 C20 157.99(13)
C1 C2 C3 C4 -3.59(15)
C20 C2 C3 C4 -175.67(13)
Rh1 C2 C3 C4 59.06(9)
C1 C2 C3 C21 173.97(13)
C20 C2 C3 C21 1.9(2)
Rh1 C2 C3 C21 -123.38(14)
C1 C2 C3 Rh1 -62.65(9)
C20 C2 C3 Rh1 125.27(14)
C25 Rh1 C3 C2 -169.43(9)
C24 Rh1 C3 C2 -49.28(12)
C4 Rh1 C3 C2 118.54(11)
C1 Rh1 C3 C2 38.49(8)
C5 Rh1 C3 C2 79.98(9)
C25 Rh1 C3 C4 72.03(10)
C24 Rh1 C3 C4 -167.82(9)
C1 Rh1 C3 C4 -80.05(8)
C2 Rh1 C3 C4 -118.54(11)
C5 Rh1 C3 C4 -38.56(7)
C25 Rh1 C3 C21 -48.14(18)
C24 Rh1 C3 C21 72.02(18)
C4 Rh1 C3 C21 -120.16(18)
C1 Rh1 C3 C21 159.79(18)
C2 Rh1 C3 C21 121.3(2)
C5 Rh1 C3 C21 -158.72(17)
C2 C3 C4 C5 6.18(15)
C21 C3 C4 C5 -171.36(13)
Rh1 C3 C4 C5 66.92(9)
C2 C3 C4 C22 177.24(14)
C21 C3 C4 C22 -0.3(2)
Rh1 C3 C4 C22 -122.01(15)
C2 C3 C4 Rh1 -60.74(9)
C21 C3 C4 Rh1 121.72(14)
C25 Rh1 C4 C3 -119.25(9)
C24 Rh1 C4 C3 50.3(4)
C1 Rh1 C4 C3 79.05(8)
C2 Rh1 C4 C3 35.99(7)
C5 Rh1 C4 C3 115.48(12)
C25 Rh1 C4 C5 125.27(10)
C24 Rh1 C4 C5 -65.1(4)
C1 Rh1 C4 C5 -36.43(8)
C2 Rh1 C4 C5 -79.49(9)
C3 Rh1 C4 C5 -115.48(12)
C25 Rh1 C4 C22 3.09(17)
C24 Rh1 C4 C22 172.7(3)
C1 Rh1 C4 C22 -158.61(18)
C2 Rh1 C4 C22 158.33(17)
C3 Rh1 C4 C22 122.34(18)
C5 Rh1 C4 C22 -122.2(2)
C2 C1 C5 C4 4.03(14)
C6 C1 C5 C4 175.66(11)
Rh1 C1 C5 C4 -58.98(9)
C2 C1 C5 C23 -174.83(13)
C6 C1 C5 C23 -3.2(2)
Rh1 C1 C5 C23 122.16(14)
C2 C1 C5 Rh1 63.01(9)
C6 C1 C5 Rh1 -125.36(12)
C3 C4 C5 C1 -6.32(15)
C22 C4 C5 C1 -177.40(14)
Rh1 C4 C5 C1 60.58(9)
C3 C4 C5 C23 172.56(13)
C22 C4 C5 C23 1.5(2)
Rh1 C4 C5 C23 -120.54(14)
C3 C4 C5 Rh1 -66.90(10)
C22 C4 C5 Rh1 122.02(15)
C25 Rh1 C5 C1 175.45(9)
C24 Rh1 C5 C1 47.28(13)
C4 Rh1 C5 C1 -117.83(13)
C2 Rh1 C5 C1 -38.37(7)
C3 Rh1 C5 C1 -79.57(9)
C25 Rh1 C5 C4 -66.72(12)
C24 Rh1 C5 C4 165.11(11)
C1 Rh1 C5 C4 117.83(13)
C2 Rh1 C5 C4 79.46(10)
C3 Rh1 C5 C4 38.26(9)
C25 Rh1 C5 C23 52.87(14)
C24 Rh1 C5 C23 -75.31(15)
C4 Rh1 C5 C23 119.58(15)
C1 Rh1 C5 C23 -122.59(15)
C2 Rh1 C5 C23 -160.95(13)
C3 Rh1 C5 C23 157.85(13)
C5 C1 C6 C7 -47.38(18)
C2 C1 C6 C7 122.96(14)
Rh1 C1 C6 C7 -144.34(10)
C5 C1 C6 C11 135.94(13)
C2 C1 C6 C11 -53.72(17)
Rh1 C1 C6 C11 38.98(17)
C11 C6 C7 C8 0.67(19)
C1 C6 C7 C8 -176.10(11)
C6 C7 C8 C9 0.04(19)
C6 C7 C8 C12 -179.07(12)
C7 C8 C9 C10 -0.06(19)
C12 C8 C9 C10 179.03(13)
C8 C9 C10 C11 -0.63(19)
C8 C9 C10 C16 175.90(12)
C9 C10 C11 C6 1.37(18)
C16 C10 C11 C6 -175.16(11)
C7 C6 C11 C10 -1.40(18)
C1 C6 C11 C10 175.29(11)
C9 C8 C12 C14 12.4(2)
C7 C8 C12 C14 -168.54(15)
C9 C8 C12 C13 132.75(15)
C7 C8 C12 C13 -48.18(18)
C9 C8 C12 C15 -108.14(15)
C7 C8 C12 C15 70.93(16)
C11 C10 C16 C17 91.6(2)
C9 C10 C16 C17 -84.8(2)
C11 C10 C16 C19 -30.3(2)
C9 C10 C16 C19 153.32(19)
C11 C10 C16 C18 -147.95(16)
C9 C10 C16 C18 35.64(19)
C25 Rh1 C24 O1 83(5)
C4 Rh1 C24 O1 -87(5)
C1 Rh1 C24 O1 -114(5)
C2 Rh1 C24 O1 -74(5)
C3 Rh1 C24 O1 -46(5)
C5 Rh1 C24 O1 -141(5)
C24 Rh1 C25 O2 -117(3)
C4 Rh1 C25 O2 61(3)
C1 Rh1 C25 O2 102(3)
C2 Rh1 C25 O2 13(3)
C3 Rh1 C25 O2 26(3)
C5 Rh1 C25 O2 96(3)
